data_7129883
loop_
_publ_author_name
'Han, Hua-Bin'
'Li, Chaoyang'
'Niu, Xin-Yue'
'Wang, Yuxia'
'Zhang, Wenjing'
'Wang, Qi-Lin'

_publ_section_title
;
 A combination of polarity reversal, Diels-Alder cycloaddition and
 skeletal remodeling to access pyridine fused nitrones
;
_journal_name_full 'Chemical Communications'
_journal_paper_doi 10.1039/D2CC00155A
_journal_year 2022
_chemical_formula_moiety 'C27 H19 Cl N2 O3'
_chemical_formula_sum 'C27 H19 Cl N2 O3'
_chemical_formula_weight 454.89
_space_group_crystal_system monoclinic
_space_group_IT_number 14
_space_group_name_Hall '-P 2ybc'
_space_group_name_H-M_alt 'P 1 21/c 1'
_atom_sites_solution_hydrogens geom
_atom_sites_solution_primary dual
_audit_creation_date 2021-11-06
_audit_creation_method
;
Olex2 1.3
(compiled 2020.11.12 svn.r5f609507 for OlexSys, GUI svn.r6408)
;
_audit_update_record
;
2021-12-22 deposited with the CCDC.	2022-03-18 downloaded from the CCDC.
;
_cell_angle_alpha 90
_cell_angle_beta 101.298(3)
_cell_angle_gamma 90
_cell_formula_units_Z 4
_cell_length_a 11.7534(3)
_cell_length_b 13.7503(4)
_cell_length_c 13.8861(4)
_cell_measurement_reflns_used 4495
_cell_measurement_temperature 292.99(10)
_cell_measurement_theta_max 73.4000
_cell_measurement_theta_min 4.5410
_cell_volume 2200.68(11)
_computing_cell_refinement 'CrysAlisPro 1.171.38.43f (Rigaku OD, 2015)'
_computing_data_collection 'CrysAlisPro 1.171.38.43f (Rigaku OD, 2015)'
_computing_data_reduction 'CrysAlisPro 1.171.38.43f (Rigaku OD, 2015)'
_computing_molecular_graphics 'Olex2 1.3 (Dolomanov et al., 2009)'
_computing_publication_material 'Olex2 1.3 (Dolomanov et al., 2009)'
_computing_structure_refinement 'SHELXL 2018/3 (Sheldrick, 2015)'
_computing_structure_solution 'SHELXT 2018/2 (Sheldrick, 2018)'
_diffrn_ambient_environment air
_diffrn_ambient_temperature 292.99(10)
_diffrn_detector 'CCD plate'
_diffrn_detector_area_resol_mean 5.2684
_diffrn_detector_type AtlasS2
_diffrn_measured_fraction_theta_full 0.999
_diffrn_measured_fraction_theta_max 0.969
_diffrn_measurement_details
;
List of Runs (angles in degrees, time in seconds):

  # Type    Start    End  Width  t~exp~   \w     \q     \k     \f   Frames
#--------------------------------------------------------------------------
  1  \w     24.00  57.00   1.00    1.00    --   40.73  38.00  90.00   33
  2  \w     89.00 115.00   1.00    1.00    --   40.73  38.00  90.00   26
  3  \w     86.00 168.00   1.00    1.50    --  106.95  77.00 150.00   82
  4  \w    118.00 150.00   1.00    1.50    --  106.95 125.00  60.00   32
  5  \w     81.00 158.00   1.00    1.50    --  106.95  45.00  90.00   77
  6  \w     48.00 125.00   1.00    1.50    --  106.95 -61.00 -60.00   77
  7  \w     41.00 108.00   1.00    1.50    --  106.95 -61.00  60.00   67
  8  \w     58.00  92.00   1.00    1.00    --   40.73-125.00 120.00   34
  9  \w     31.00 108.00   1.00    1.50    --  106.95 -95.00-120.00   77
 10  \w    -68.00  32.00   1.00    1.00    --  -40.73  57.00 150.00  100
 11  \w    -93.00  -6.00   1.00    1.00    --  -40.73 125.00-120.00   87
;
_diffrn_measurement_device 'four-circle diffractometer'
_diffrn_measurement_device_type 'SuperNova, Dual, Cu at zero, AtlasS2'
_diffrn_measurement_method '\w scans'
_diffrn_orient_matrix_type 'CrysAlisPro convention (1999,Acta A55,543-557)'
_diffrn_orient_matrix_UB_11 0.0043646000
_diffrn_orient_matrix_UB_12 0.0907619000
_diffrn_orient_matrix_UB_13 -0.0641844000
_diffrn_orient_matrix_UB_21 0.1322938000
_diffrn_orient_matrix_UB_22 -0.0121720000
_diffrn_orient_matrix_UB_23 0.0111224000
_diffrn_orient_matrix_UB_31 -0.0191074000
_diffrn_orient_matrix_UB_32 -0.0644296000
_diffrn_orient_matrix_UB_33 -0.0924994000
_diffrn_radiation_monochromator mirror
_diffrn_radiation_probe x-ray
_diffrn_radiation_type 'Cu K\a'
_diffrn_radiation_wavelength 1.54184
_diffrn_reflns_av_R_equivalents 0.0288
_diffrn_reflns_av_unetI/netI 0.0363
_diffrn_reflns_Laue_measured_fraction_full 0.999
_diffrn_reflns_Laue_measured_fraction_max 0.969
_diffrn_reflns_limit_h_max 13
_diffrn_reflns_limit_h_min -14
_diffrn_reflns_limit_k_max 16
_diffrn_reflns_limit_k_min -15
_diffrn_reflns_limit_l_max 15
_diffrn_reflns_limit_l_min -17
_diffrn_reflns_number 8758
_diffrn_reflns_point_group_measured_fraction_full 0.999
_diffrn_reflns_point_group_measured_fraction_max 0.969
_diffrn_reflns_theta_full 67.684
_diffrn_reflns_theta_max 73.639
_diffrn_reflns_theta_min 3.835
_diffrn_source 'micro-focus sealed X-ray tube'
_diffrn_source_type 'SuperNova (Cu) X-ray Source'
_exptl_absorpt_coefficient_mu 1.806
_exptl_absorpt_correction_T_max 1.00000
_exptl_absorpt_correction_T_min 0.49034
_exptl_absorpt_correction_type multi-scan
_exptl_absorpt_process_details
;
CrysAlisPro 1.171.38.43f (Rigaku Oxford Diffraction, 2015)
Empirical absorption correction using spherical harmonics,
 implemented in SCALE3 ABSPACK scaling algorithm.
;
_exptl_crystal_colour yellow
_exptl_crystal_colour_primary yellow
_exptl_crystal_density_diffrn 1.373
_exptl_crystal_description block
_exptl_crystal_F_000 944
_exptl_crystal_size_max 0.15
_exptl_crystal_size_mid 0.12
_exptl_crystal_size_min 0.1
_refine_diff_density_max 0.271
_refine_diff_density_min -0.488
_refine_diff_density_rms 0.044
_refine_ls_extinction_coef 0.0014(3)
_refine_ls_extinction_expression Fc^*^=kFc[1+0.001xFc^2^\l^3^/sin(2\q)]^-1/4^
_refine_ls_extinction_method 'SHELXL-2018/3 (Sheldrick 2018)'
_refine_ls_goodness_of_fit_ref 1.038
_refine_ls_hydrogen_treatment constr
_refine_ls_matrix_type full
_refine_ls_number_parameters 300
_refine_ls_number_reflns 4315
_refine_ls_number_restraints 0
_refine_ls_restrained_S_all 1.038
_refine_ls_R_factor_all 0.0566
_refine_ls_R_factor_gt 0.0482
_refine_ls_shift/su_max 0.000
_refine_ls_shift/su_mean 0.000
_refine_ls_structure_factor_coef Fsqd
_refine_ls_weighting_details 'w=1/[\s^2^(Fo^2^)+(0.0755P)^2^+0.3822P] where P=(Fo^2^+2Fc^2^)/3'
_refine_ls_weighting_scheme calc
_refine_ls_wR_factor_gt 0.1321
_refine_ls_wR_factor_ref 0.1427
_reflns_Friedel_coverage 0.000
_reflns_number_gt 3567
_reflns_number_total 4315
_reflns_threshold_expression 'I > 2\s(I)'
_cod_data_source_file d2cc00155a2.cif
_cod_data_source_block 199
_cod_database_code 7129883
_shelx_shelxl_version_number 2018/3
_shelx_space_group_comment
;
The symmetry employed for this shelxl refinement is uniquely defined
by the following loop, which should always be used as a source of
symmetry information in preference to the above space-group names.
They are only intended as comments.
;
_reflns_odcompleteness_completeness 99.95
_reflns_odcompleteness_iscentric 1
_reflns_odcompleteness_theta 66.97
_olex2_refinement_description
;
1. Fixed Uiso
 At 1.2 times of:
  All C(H) groups, All C(H,H) groups
 At 1.5 times of:
  All O(H) groups
2.a Secondary CH2 refined with riding coordinates:
 C21(H21A,H21B)
2.b Aromatic/amide H refined with riding coordinates:
 C2(H2A), C3(H3), C4(H4), C10(H10), C11(H11), C13(H13), C14(H14), C15(H15),
 C16(H16), C17(H17), C18(H18), C23(H23), C24(H24), C25(H25), C26(H26), C27(H27)
2.c Idealised tetrahedral OH refined as rotating group:
 O2(H2)
;
_olex2_submission_special_instructions 'No special instructions were received'
_oxdiff_exptl_absorpt_empirical_details
;
Empirical correction (ABSPACK) includes:
- Absorption correction using spherical harmonics
- Frame scaling
;
_oxdiff_exptl_absorpt_empirical_full_max 1.974
_oxdiff_exptl_absorpt_empirical_full_min 0.551

loop_
_space_group_symop_operation_xyz
'x, y, z'
'-x, y+1/2, -z+1/2'
'-x, -y, -z'
'x, -y-1/2, z-1/2'

loop_
_atom_site_label
_atom_site_type_symbol
_atom_site_fract_x
_atom_site_fract_y
_atom_site_fract_z
_atom_site_U_iso_or_equiv
_atom_site_adp_type
_atom_site_occupancy
_atom_site_site_symmetry_order
_atom_site_calc_flag
_atom_site_refinement_flags_posn
_atom_site_refinement_flags_adp
_atom_site_refinement_flags_occupancy
_atom_site_disorder_assembly
_atom_site_disorder_group
Cl1 Cl -0.12077(5) 0.55575(5) 0.30423(5) 0.0761(2) Uani 1 1 d . . . . .
O1 O 0.54110(13) 0.84672(9) 0.60186(10) 0.0510(3) Uani 1 1 d . . . . .
O2 O 0.35041(15) 0.89437(11) 0.50712(13) 0.0665(4) Uani 1 1 d . . . . .
H2 H 0.412573 0.886656 0.545123 0.100 Uiso 1 1 calc R U . . .
O3 O 0.38222(14) 0.44042(10) 0.58710(13) 0.0655(4) Uani 1 1 d . . . . .
N1 N 0.63725(13) 0.67282(11) 0.85869(11) 0.0441(4) Uani 1 1 d . . . . .
N2 N 0.50857(13) 0.75413(10) 0.61342(10) 0.0412(3) Uani 1 1 d . . . . .
C1 C 0.50111(15) 0.60768(13) 0.68496(13) 0.0409(4) Uani 1 1 d . . . . .
C2 C 0.52815(17) 0.54557(13) 0.76651(15) 0.0480(4) Uani 1 1 d . . . . .
H2A H 0.500269 0.482113 0.763177 0.058 Uiso 1 1 calc R U . . .
C3 C 0.59575(18) 0.57979(14) 0.85039(14) 0.0491(4) Uani 1 1 d . . . . .
H3 H 0.614442 0.538355 0.904102 0.059 Uiso 1 1 calc R U . . .
C4 C 0.61403(15) 0.73537(13) 0.78346(13) 0.0421(4) Uani 1 1 d . . . . .
H4 H 0.642015 0.798794 0.789517 0.051 Uiso 1 1 calc R U . . .
C5 C 0.54788(15) 0.70283(12) 0.69763(12) 0.0392(4) Uani 1 1 d . . . . .
C6 C 0.43753(15) 0.69817(13) 0.54732(12) 0.0395(4) Uani 1 1 d . . . . .
C7 C 0.42865(15) 0.60512(13) 0.59057(13) 0.0406(4) Uani 1 1 d . . . . .
C8 C 0.35400(16) 0.52205(13) 0.55586(14) 0.0448(4) Uani 1 1 d . . . . .
C9 C 0.23895(16) 0.53499(13) 0.48892(13) 0.0428(4) Uani 1 1 d . . . . .
C10 C 0.1947(2) 0.46021(15) 0.42570(16) 0.0558(5) Uani 1 1 d . . . . .
H10 H 0.239585 0.405119 0.422121 0.067 Uiso 1 1 calc R U . . .
C11 C 0.0849(2) 0.46618(16) 0.36783(16) 0.0617(6) Uani 1 1 d . . . . .
H11 H 0.056187 0.415986 0.325035 0.074 Uiso 1 1 calc R U . . .
C12 C 0.01868(18) 0.54762(16) 0.37456(14) 0.0515(5) Uani 1 1 d . . . . .
C13 C 0.05961(16) 0.62274(15) 0.43666(14) 0.0495(4) Uani 1 1 d . . . . .
H13 H 0.013658 0.677061 0.440734 0.059 Uiso 1 1 calc R U . . .
C14 C 0.17072(15) 0.61657(14) 0.49341(13) 0.0436(4) Uani 1 1 d . . . . .
H14 H 0.199685 0.667702 0.534878 0.052 Uiso 1 1 calc R U . . .
C15 C 0.37025(17) 0.66989(17) 0.36951(13) 0.0511(5) Uani 1 1 d . . . . .
H15 H 0.402141 0.607852 0.378145 0.061 Uiso 1 1 calc R U . . .
C16 C 0.3096(2) 0.6971(2) 0.27845(15) 0.0670(7) Uani 1 1 d . . . . .
H16 H 0.300755 0.653986 0.225905 0.080 Uiso 1 1 calc R U . . .
C17 C 0.2619(2) 0.7891(2) 0.26598(17) 0.0756(8) Uani 1 1 d . . . . .
H17 H 0.217728 0.806819 0.205427 0.091 Uiso 1 1 calc R U . . .
C18 C 0.2790(2) 0.8545(2) 0.34178(18) 0.0686(6) Uani 1 1 d . . . . .
H18 H 0.249167 0.917098 0.331168 0.082 Uiso 1 1 calc R U . . .
C19 C 0.34030(17) 0.82877(15) 0.43454(15) 0.0519(5) Uani 1 1 d . . . . .
C20 C 0.38479(15) 0.73382(14) 0.44922(13) 0.0430(4) Uani 1 1 d . . . . .
C21 C 0.70603(17) 0.70590(15) 0.95331(13) 0.0504(5) Uani 1 1 d . . . . .
H21A H 0.669879 0.682129 1.005839 0.060 Uiso 1 1 calc R U . . .
H21B H 0.704453 0.776395 0.955146 0.060 Uiso 1 1 calc R U . . .
C22 C 0.83034(17) 0.67267(14) 0.97198(14) 0.0483(4) Uani 1 1 d . . . . .
C23 C 0.8927(2) 0.67710(19) 1.06723(17) 0.0667(6) Uani 1 1 d . . . . .
H23 H 0.856601 0.697543 1.117588 0.080 Uiso 1 1 calc R U . . .
C24 C 1.0093(2) 0.6511(2) 1.0880(2) 0.0866(9) Uani 1 1 d . . . . .
H24 H 1.050601 0.654319 1.152330 0.104 Uiso 1 1 calc R U . . .
C25 C 1.0634(2) 0.6211(2) 1.0153(3) 0.0869(9) Uani 1 1 d . . . . .
H25 H 1.141651 0.604778 1.029415 0.104 Uiso 1 1 calc R U . . .
C26 C 1.0019(2) 0.6151(2) 0.9213(2) 0.0812(8) Uani 1 1 d . . . . .
H26 H 1.038477 0.593360 0.871643 0.097 Uiso 1 1 calc R U . . .
C27 C 0.8859(2) 0.64108(18) 0.89879(18) 0.0638(6) Uani 1 1 d . . . . .
H27 H 0.845300 0.637212 0.834305 0.077 Uiso 1 1 calc R U . . .

loop_
_atom_site_aniso_label
_atom_site_aniso_U_11
_atom_site_aniso_U_22
_atom_site_aniso_U_33
_atom_site_aniso_U_23
_atom_site_aniso_U_13
_atom_site_aniso_U_12
Cl1 0.0513(3) 0.0978(5) 0.0692(4) 0.0027(3) -0.0131(3) -0.0112(3)
O1 0.0607(8) 0.0363(6) 0.0541(7) 0.0044(5) 0.0069(6) -0.0087(6)
O2 0.0709(11) 0.0458(8) 0.0778(10) 0.0012(7) 0.0024(8) 0.0106(7)
O3 0.0591(9) 0.0370(7) 0.0895(11) 0.0030(7) -0.0121(8) 0.0034(6)
N1 0.0412(8) 0.0435(8) 0.0451(8) 0.0000(6) 0.0020(6) 0.0050(6)
N2 0.0428(8) 0.0354(7) 0.0445(8) 0.0021(6) 0.0059(6) -0.0006(6)
C1 0.0337(8) 0.0388(9) 0.0486(9) -0.0001(7) 0.0043(7) 0.0035(7)
C2 0.0460(10) 0.0361(9) 0.0587(11) 0.0044(8) 0.0025(8) 0.0021(7)
C3 0.0506(11) 0.0424(10) 0.0507(10) 0.0077(8) 0.0008(8) 0.0046(8)
C4 0.0398(9) 0.0380(9) 0.0474(9) -0.0010(7) 0.0060(7) 0.0022(7)
C5 0.0360(9) 0.0359(8) 0.0449(9) 0.0015(7) 0.0060(7) 0.0025(7)
C6 0.0349(8) 0.0390(9) 0.0440(9) -0.0010(7) 0.0064(7) 0.0040(7)
C7 0.0351(9) 0.0378(9) 0.0468(9) -0.0018(7) 0.0028(7) 0.0029(7)
C8 0.0421(10) 0.0362(9) 0.0542(10) -0.0025(7) 0.0042(8) 0.0032(7)
C9 0.0413(9) 0.0395(9) 0.0462(9) -0.0012(7) 0.0051(7) -0.0014(7)
C10 0.0594(13) 0.0417(10) 0.0617(12) -0.0080(9) 0.0003(9) 0.0001(9)
C11 0.0674(14) 0.0535(12) 0.0573(12) -0.0125(10) -0.0051(10) -0.0102(10)
C12 0.0448(10) 0.0612(12) 0.0449(9) 0.0038(8) -0.0003(8) -0.0088(9)
C13 0.0400(10) 0.0540(11) 0.0530(10) -0.0012(9) 0.0055(8) 0.0024(8)
C14 0.0402(9) 0.0427(9) 0.0469(9) -0.0062(7) 0.0057(7) 0.0001(7)
C15 0.0408(10) 0.0668(12) 0.0464(10) -0.0030(9) 0.0101(8) -0.0027(9)
C16 0.0507(12) 0.107(2) 0.0428(10) -0.0028(11) 0.0087(9) -0.0086(13)
C17 0.0573(14) 0.118(2) 0.0481(11) 0.0276(14) 0.0022(10) -0.0021(14)
C18 0.0589(13) 0.0756(16) 0.0680(14) 0.0306(12) 0.0042(11) 0.0054(12)
C19 0.0452(10) 0.0534(11) 0.0563(11) 0.0131(9) 0.0080(8) 0.0025(9)
C20 0.0356(9) 0.0507(10) 0.0427(9) 0.0053(8) 0.0078(7) 0.0003(8)
C21 0.0532(11) 0.0505(11) 0.0438(9) -0.0035(8) 0.0007(8) 0.0039(9)
C22 0.0457(10) 0.0434(10) 0.0518(10) 0.0058(8) 0.0001(8) -0.0045(8)
C23 0.0601(13) 0.0769(15) 0.0562(12) 0.0118(11) -0.0053(10) -0.0038(12)
C24 0.0619(16) 0.098(2) 0.0855(18) 0.0314(16) -0.0198(14) -0.0116(15)
C25 0.0429(13) 0.0819(19) 0.129(3) 0.0294(18) -0.0007(15) -0.0035(12)
C26 0.0504(13) 0.0845(18) 0.110(2) 0.0012(16) 0.0192(14) 0.0047(13)
C27 0.0510(12) 0.0687(14) 0.0705(13) -0.0019(11) 0.0093(10) -0.0015(10)

loop_
_atom_type_symbol
_atom_type_description
_atom_type_scat_dispersion_real
_atom_type_scat_dispersion_imag
_atom_type_scat_source
C C 0.0181 0.0091 'International Tables Vol C Tables 4.2.6.8 and 6.1.1.4'
H H 0.0000 0.0000 'International Tables Vol C Tables 4.2.6.8 and 6.1.1.4'
Cl Cl 0.3639 0.7018 'International Tables Vol C Tables 4.2.6.8 and 6.1.1.4'
N N 0.0311 0.0180 'International Tables Vol C Tables 4.2.6.8 and 6.1.1.4'
O O 0.0492 0.0322 'International Tables Vol C Tables 4.2.6.8 and 6.1.1.4'

loop_
_geom_angle_atom_site_label_1
_geom_angle_atom_site_label_2
_geom_angle_atom_site_label_3
_geom_angle
_geom_angle_site_symmetry_1
_geom_angle_site_symmetry_3
_geom_angle_publ_flag
C19 O2 H2 109.5 . . ?
C3 N1 C21 119.26(16) . . ?
C4 N1 C3 121.39(16) . . ?
C4 N1 C21 119.32(16) . . ?
O1 N2 C5 122.23(14) . . ?
O1 N2 C6 127.45(14) . . ?
C6 N2 C5 110.31(14) . . ?
C2 C1 C5 116.14(16) . . ?
C2 C1 C7 136.97(17) . . ?
C5 C1 C7 106.63(15) . . ?
C1 C2 H2A 120.6 . . ?
C3 C2 C1 118.85(17) . . ?
C3 C2 H2A 120.6 . . ?
N1 C3 H3 118.8 . . ?
C2 C3 N1 122.39(17) . . ?
C2 C3 H3 118.8 . . ?
N1 C4 H4 121.2 . . ?
N1 C4 C5 117.69(17) . . ?
C5 C4 H4 121.2 . . ?
N2 C5 C1 108.22(15) . . ?
C4 C5 N2 128.13(16) . . ?
C4 C5 C1 123.51(16) . . ?
N2 C6 C7 108.12(15) . . ?
N2 C6 C20 122.17(16) . . ?
C7 C6 C20 129.71(16) . . ?
C1 C7 C6 106.68(15) . . ?
C1 C7 C8 122.49(16) . . ?
C6 C7 C8 130.57(16) . . ?
O3 C8 C7 119.68(17) . . ?
O3 C8 C9 118.59(17) . . ?
C7 C8 C9 121.55(16) . . ?
C10 C9 C8 119.18(17) . . ?
C10 C9 C14 118.68(18) . . ?
C14 C9 C8 121.94(16) . . ?
C9 C10 H10 119.5 . . ?
C11 C10 C9 121.1(2) . . ?
C11 C10 H10 119.5 . . ?
C10 C11 H11 120.5 . . ?
C12 C11 C10 118.97(19) . . ?
C12 C11 H11 120.5 . . ?
C11 C12 Cl1 119.80(16) . . ?
C13 C12 Cl1 118.74(17) . . ?
C13 C12 C11 121.46(19) . . ?
C12 C13 H13 120.5 . . ?
C12 C13 C14 119.07(19) . . ?
C14 C13 H13 120.5 . . ?
C9 C14 C13 120.74(18) . . ?
C9 C14 H14 119.6 . . ?
C13 C14 H14 119.6 . . ?
C16 C15 H15 119.4 . . ?
C16 C15 C20 121.2(2) . . ?
C20 C15 H15 119.4 . . ?
C15 C16 H16 120.4 . . ?
C15 C16 C17 119.3(2) . . ?
C17 C16 H16 120.4 . . ?
C16 C17 H17 119.6 . . ?
C18 C17 C16 120.7(2) . . ?
C18 C17 H17 119.6 . . ?
C17 C18 H18 119.5 . . ?
C17 C18 C19 121.0(2) . . ?
C19 C18 H18 119.5 . . ?
O2 C19 C18 118.5(2) . . ?
O2 C19 C20 122.69(18) . . ?
C18 C19 C20 118.7(2) . . ?
C15 C20 C6 119.30(17) . . ?
C15 C20 C19 119.00(18) . . ?
C19 C20 C6 121.51(17) . . ?
N1 C21 H21A 108.8 . . ?
N1 C21 H21B 108.8 . . ?
N1 C21 C22 113.87(16) . . ?
H21A C21 H21B 107.7 . . ?
C22 C21 H21A 108.8 . . ?
C22 C21 H21B 108.8 . . ?
C23 C22 C21 117.83(19) . . ?
C27 C22 C21 123.50(18) . . ?
C27 C22 C23 118.6(2) . . ?
C22 C23 H23 119.9 . . ?
C22 C23 C24 120.3(3) . . ?
C24 C23 H23 119.9 . . ?
C23 C24 H24 119.7 . . ?
C25 C24 C23 120.6(3) . . ?
C25 C24 H24 119.7 . . ?
C24 C25 H25 120.2 . . ?
C24 C25 C26 119.5(3) . . ?
C26 C25 H25 120.2 . . ?
C25 C26 H26 119.6 . . ?
C25 C26 C27 120.9(3) . . ?
C27 C26 H26 119.6 . . ?
C22 C27 C26 120.1(2) . . ?
C22 C27 H27 119.9 . . ?
C26 C27 H27 119.9 . . ?

loop_
_geom_bond_atom_site_label_1
_geom_bond_atom_site_label_2
_geom_bond_distance
_geom_bond_site_symmetry_2
_geom_bond_publ_flag
Cl1 C12 1.739(2) . ?
O1 N2 1.3479(19) . ?
O2 H2 0.8200 . ?
O2 C19 1.340(3) . ?
O3 C8 1.225(2) . ?
N1 C3 1.366(2) . ?
N1 C4 1.339(2) . ?
N1 C21 1.473(2) . ?
N2 C5 1.366(2) . ?
N2 C6 1.353(2) . ?
C1 C2 1.404(3) . ?
C1 C5 1.417(2) . ?
C1 C7 1.417(2) . ?
C2 H2A 0.9300 . ?
C2 C3 1.359(3) . ?
C3 H3 0.9300 . ?
C4 H4 0.9300 . ?
C4 C5 1.365(2) . ?
C6 C7 1.426(2) . ?
C6 C20 1.466(2) . ?
C7 C8 1.463(2) . ?
C8 C9 1.494(3) . ?
C9 C10 1.386(3) . ?
C9 C14 1.387(3) . ?
C10 H10 0.9300 . ?
C10 C11 1.383(3) . ?
C11 H11 0.9300 . ?
C11 C12 1.377(3) . ?
C12 C13 1.371(3) . ?
C13 H13 0.9300 . ?
C13 C14 1.389(3) . ?
C14 H14 0.9300 . ?
C15 H15 0.9300 . ?
C15 C16 1.376(3) . ?
C15 C20 1.398(3) . ?
C16 H16 0.9300 . ?
C16 C17 1.381(4) . ?
C17 H17 0.9300 . ?
C17 C18 1.369(4) . ?
C18 H18 0.9300 . ?
C18 C19 1.393(3) . ?
C19 C20 1.406(3) . ?
C21 H21A 0.9700 . ?
C21 H21B 0.9700 . ?
C21 C22 1.504(3) . ?
C22 C23 1.382(3) . ?
C22 C27 1.381(3) . ?
C23 H23 0.9300 . ?
C23 C24 1.390(4) . ?
C24 H24 0.9300 . ?
C24 C25 1.359(4) . ?
C25 H25 0.9300 . ?
C25 C26 1.365(4) . ?
C26 H26 0.9300 . ?
C26 C27 1.385(3) . ?
C27 H27 0.9300 . ?

loop_
_geom_torsion_atom_site_label_1
_geom_torsion_atom_site_label_2
_geom_torsion_atom_site_label_3
_geom_torsion_atom_site_label_4
_geom_torsion
_geom_torsion_site_symmetry_1
_geom_torsion_site_symmetry_2
_geom_torsion_site_symmetry_3
_geom_torsion_site_symmetry_4
_geom_torsion_publ_flag
Cl1 C12 C13 C14 179.71(15) . . . . ?
O1 N2 C5 C1 -177.94(15) . . . . ?
O1 N2 C5 C4 6.3(3) . . . . ?
O1 N2 C6 C7 179.31(16) . . . . ?
O1 N2 C6 C20 0.3(3) . . . . ?
O2 C19 C20 C6 4.8(3) . . . . ?
O2 C19 C20 C15 179.87(18) . . . . ?
O3 C8 C9 C10 -32.5(3) . . . . ?
O3 C8 C9 C14 142.4(2) . . . . ?
N1 C4 C5 N2 176.50(16) . . . . ?
N1 C4 C5 C1 1.3(3) . . . . ?
N1 C21 C22 C23 -163.05(19) . . . . ?
N1 C21 C22 C27 19.0(3) . . . . ?
N2 C6 C7 C1 -1.76(19) . . . . ?
N2 C6 C7 C8 172.33(17) . . . . ?
N2 C6 C20 C15 144.08(18) . . . . ?
N2 C6 C20 C19 -40.9(3) . . . . ?
C1 C2 C3 N1 0.8(3) . . . . ?
C1 C7 C8 O3 -28.7(3) . . . . ?
C1 C7 C8 C9 146.36(18) . . . . ?
C2 C1 C5 N2 -177.12(15) . . . . ?
C2 C1 C5 C4 -1.1(3) . . . . ?
C2 C1 C7 C6 175.9(2) . . . . ?
C2 C1 C7 C8 1.2(3) . . . . ?
C3 N1 C4 C5 -0.4(3) . . . . ?
C3 N1 C21 C22 79.2(2) . . . . ?
C4 N1 C3 C2 -0.6(3) . . . . ?
C4 N1 C21 C22 -102.6(2) . . . . ?
C5 N2 C6 C7 0.53(19) . . . . ?
C5 N2 C6 C20 -178.52(15) . . . . ?
C5 C1 C2 C3 0.0(3) . . . . ?
C5 C1 C7 C6 2.26(19) . . . . ?
C5 C1 C7 C8 -172.41(16) . . . . ?
C6 N2 C5 C1 0.92(19) . . . . ?
C6 N2 C5 C4 -174.87(17) . . . . ?
C6 C7 C8 O3 158.0(2) . . . . ?
C6 C7 C8 C9 -26.9(3) . . . . ?
C7 C1 C2 C3 -173.1(2) . . . . ?
C7 C1 C5 N2 -1.99(19) . . . . ?
C7 C1 C5 C4 174.04(16) . . . . ?
C7 C6 C20 C15 -34.7(3) . . . . ?
C7 C6 C20 C19 140.3(2) . . . . ?
C7 C8 C9 C10 152.40(19) . . . . ?
C7 C8 C9 C14 -32.8(3) . . . . ?
C8 C9 C10 C11 175.1(2) . . . . ?
C8 C9 C14 C13 -174.03(17) . . . . ?
C9 C10 C11 C12 -0.7(4) . . . . ?
C10 C9 C14 C13 0.8(3) . . . . ?
C10 C11 C12 Cl1 -178.78(18) . . . . ?
C10 C11 C12 C13 0.5(3) . . . . ?
C11 C12 C13 C14 0.5(3) . . . . ?
C12 C13 C14 C9 -1.1(3) . . . . ?
C14 C9 C10 C11 0.1(3) . . . . ?
C15 C16 C17 C18 3.0(3) . . . . ?
C16 C15 C20 C6 172.59(18) . . . . ?
C16 C15 C20 C19 -2.5(3) . . . . ?
C16 C17 C18 C19 -2.9(4) . . . . ?
C17 C18 C19 O2 -177.3(2) . . . . ?
C17 C18 C19 C20 0.0(3) . . . . ?
C18 C19 C20 C6 -172.39(18) . . . . ?
C18 C19 C20 C15 2.6(3) . . . . ?
C20 C6 C7 C1 177.20(16) . . . . ?
C20 C6 C7 C8 -8.7(3) . . . . ?
C20 C15 C16 C17 -0.3(3) . . . . ?
C21 N1 C3 C2 177.49(18) . . . . ?
C21 N1 C4 C5 -178.54(16) . . . . ?
C21 C22 C23 C24 -177.3(2) . . . . ?
C21 C22 C27 C26 177.5(2) . . . . ?
C22 C23 C24 C25 0.0(4) . . . . ?
C23 C22 C27 C26 -0.4(4) . . . . ?
C23 C24 C25 C26 -1.0(5) . . . . ?
C24 C25 C26 C27 1.3(5) . . . . ?
C25 C26 C27 C22 -0.6(4) . . . . ?
C27 C22 C23 C24 0.7(4) . . . . ?
